data_4304988
loop_
_publ_author_name
'Jing-Lin Chen'
'Chen-Huey Lin'
'Jian-Hong Chen'
'Yun Chi'
'Yuan-Chieh Chiu'
'Pi-Tai Chou'
'Cheng-Hsuan Lai'
'Gene-Hsiang Lee'
'Arthur J. Carty'

_publ_section_title
;
Reactions of the (2-Pyridyl) Pyrrolide Platinum(II) Complex Driven by
Sterically Encumbered Chelation: A Model for the Reversible Attack of
Alcohol at the Coordinated Carbon Monoxide
;
_journal_name_full 'Inorganic Chemistry'
_journal_page_first 5154
_journal_page_last 5161
_journal_paper_doi 10.1021/ic800117v
_journal_volume 47
_journal_year 2008
_chemical_formula_sum 'C25 H16 F12 N4 O2 Pt'
_chemical_formula_weight 827.51
_chemical_name_systematic
; 
 ? 
;
_space_group_IT_number 61
_symmetry_cell_setting orthorhombic
_symmetry_space_group_name_Hall '-P 2ac 2ab'
_symmetry_space_group_name_H-M 'P b c a'
_atom_sites_solution_hydrogens geom
_atom_sites_solution_primary direct
_atom_sites_solution_secondary difmap
_audit_creation_method SHELXL-97
_cell_angle_alpha 90.00
_cell_angle_beta 90.00
_cell_angle_gamma 90.00
_cell_formula_units_Z 8
_cell_length_a 15.0550(6)
_cell_length_b 13.7819(6)
_cell_length_c 25.8716(11)
_cell_measurement_reflns_used 4928
_cell_measurement_temperature 150(2)
_cell_measurement_theta_max 25.05
_cell_measurement_theta_min 2.55
_cell_volume 5368.0(4)
_computing_cell_refinement 'Bruker SAINT'
_computing_data_collection 'Bruker SMART'
_computing_data_reduction 'Bruker SAINT'
_computing_molecular_graphics 'Bruker SHELXTL'
_computing_publication_material 'Bruker SHELXTL'
_computing_structure_refinement 'SHELXL-97 (Sheldrick, 1997)'
_computing_structure_solution 'SHELXS-97 (Sheldrick, 1990)'
_diffrn_ambient_temperature 150(2)
_diffrn_measured_fraction_theta_full 1.000
_diffrn_measured_fraction_theta_max 1.000
_diffrn_measurement_device_type 'BRUKER SMART APEXCCD area detector'
_diffrn_measurement_method 'omega scans'
_diffrn_radiation_monochromator graphite
_diffrn_radiation_source 'fine-focus sealed tube'
_diffrn_radiation_type MoK\a
_diffrn_radiation_wavelength 0.71073
_diffrn_reflns_av_R_equivalents 0.0817
_diffrn_reflns_av_sigmaI/netI 0.0471
_diffrn_reflns_limit_h_max 19
_diffrn_reflns_limit_h_min -19
_diffrn_reflns_limit_k_max 17
_diffrn_reflns_limit_k_min -17
_diffrn_reflns_limit_l_max 33
_diffrn_reflns_limit_l_min -30
_diffrn_reflns_number 39588
_diffrn_reflns_theta_full 27.50
_diffrn_reflns_theta_max 27.50
_diffrn_reflns_theta_min 1.57
_exptl_absorpt_coefficient_mu 5.344
_exptl_absorpt_correction_T_max 0.5011
_exptl_absorpt_correction_T_min 0.4145
_exptl_absorpt_correction_type multi-scan
_exptl_crystal_colour colorless
_exptl_crystal_density_diffrn 2.048
_exptl_crystal_density_meas ?
_exptl_crystal_density_method 'not measured'
_exptl_crystal_description block
_exptl_crystal_F_000 3168
_exptl_crystal_size_max 0.20
_exptl_crystal_size_mid 0.15
_exptl_crystal_size_min 0.15
_refine_diff_density_max 1.226
_refine_diff_density_min -1.749
_refine_diff_density_rms 0.139
_refine_ls_extinction_method none
_refine_ls_goodness_of_fit_ref 1.092
_refine_ls_hydrogen_treatment constr
_refine_ls_matrix_type full
_refine_ls_number_parameters 398
_refine_ls_number_reflns 6166
_refine_ls_number_restraints 0
_refine_ls_restrained_S_all 1.092
_refine_ls_R_factor_all 0.0602
_refine_ls_R_factor_gt 0.0394
_refine_ls_shift/su_max 0.013
_refine_ls_shift/su_mean 0.001
_refine_ls_structure_factor_coef Fsqd
_refine_ls_weighting_details 'calc w=1/[\s^2^(Fo^2^)+(0.0374P)^2^+10.7733P] where P=(Fo^2^+2Fc^2^)/3'
_refine_ls_weighting_scheme calc
_refine_ls_wR_factor_gt 0.0784
_refine_ls_wR_factor_ref 0.0934
_reflns_number_gt 4744
_reflns_number_total 6166
_reflns_threshold_expression >2sigma(I)
_cod_data_source_file ic800117v-file003_4.cif
_cod_data_source_block complex6
_cod_depositor_comments
;
The following automatic conversions were performed:
'_symmetry_cell_setting' value 'Orthorhombic' changed to 'orthorhombic'
according to '/home/saulius/struct/CIF-dictionaries/cif_core.dic'
dictionary named 'cif_core.dic' version 2.4.1 from 2010-06-29.

Automatic conversion script
Id: cif_fix_enum 1527 2010-12-29 10:47:43Z saulius 

The following automatic conversions were performed:

'_exptl_crystal_density_meas' value 'not_measured' was changed to '?'
- the value is perceived as not measured.

Automatic conversion script
Id: cif_fix_values 3008 2015-01-20 13:52:24Z robertas 
;
_cod_database_code 4304988

loop_
_symmetry_equiv_pos_as_xyz
'x, y, z'
'-x+1/2, -y, z+1/2'
'-x, y+1/2, -z+1/2'
'x+1/2, -y+1/2, -z'
'-x, -y, -z'
'x-1/2, y, -z-1/2'
'x, -y-1/2, z-1/2'
'-x-1/2, y-1/2, z'

loop_
_atom_site_label
_atom_site_type_symbol
_atom_site_fract_x
_atom_site_fract_y
_atom_site_fract_z
_atom_site_U_iso_or_equiv
_atom_site_adp_type
_atom_site_occupancy
_atom_site_symmetry_multiplicity
_atom_site_calc_flag
_atom_site_refinement_flags
_atom_site_disorder_assembly
_atom_site_disorder_group
Pt Pt 0.400057(13) 0.414581(14) 0.348061(8) 0.01883(7) Uani 1 1 d . . .
O1 O 0.4952(3) 0.3371(3) 0.26224(16) 0.0342(10) Uani 1 1 d . . .
O2 O 0.4003(3) 0.4537(3) 0.24143(16) 0.0343(10) Uani 1 1 d . . .
N1 N 0.3189(3) 0.3007(3) 0.33097(17) 0.0194(10) Uani 1 1 d . . .
N2 N 0.5015(3) 0.2218(3) 0.34802(18) 0.0222(10) Uani 1 1 d . . .
H2 H 0.5071 0.2635 0.3225 0.027 Uiso 1 1 calc R . .
N3 N 0.3573(3) 0.4301(3) 0.42455(18) 0.0216(10) Uani 1 1 d . . .
N4 N 0.4701(3) 0.5320(3) 0.37009(18) 0.0200(10) Uani 1 1 d . . .
C1 C 0.2399(4) 0.3220(4) 0.3098(2) 0.0269(13) Uani 1 1 d . . .
H1 H 0.2266 0.3882 0.3031 0.032 Uiso 1 1 calc R . .
C2 C 0.1776(4) 0.2541(5) 0.2972(2) 0.0309(14) Uani 1 1 d . . .
H2A H 0.1218 0.2730 0.2833 0.037 Uiso 1 1 calc R . .
C3 C 0.1971(4) 0.1574(5) 0.3053(2) 0.0305(14) Uani 1 1 d . . .
H3 H 0.1559 0.1081 0.2962 0.037 Uiso 1 1 calc R . .
C4 C 0.2781(4) 0.1342(4) 0.3268(2) 0.0282(14) Uani 1 1 d . . .
H4 H 0.2926 0.0681 0.3327 0.034 Uiso 1 1 calc R . .
C5 C 0.3387(4) 0.2057(4) 0.3398(2) 0.0229(12) Uani 1 1 d . . .
C6 C 0.4246(4) 0.1812(4) 0.3641(2) 0.0204(12) Uani 1 1 d . . .
C7 C 0.4441(4) 0.1191(4) 0.4045(2) 0.0229(12) Uani 1 1 d . . .
C8 C 0.5365(4) 0.1236(4) 0.4138(2) 0.0250(13) Uani 1 1 d . . .
H8 H 0.5691 0.0895 0.4395 0.030 Uiso 1 1 calc R . .
C9 C 0.5691(4) 0.1872(4) 0.3781(2) 0.0220(12) Uani 1 1 d . . .
C10 C 0.3819(4) 0.0584(5) 0.4336(3) 0.0317(15) Uani 1 1 d . . .
C11 C 0.6597(4) 0.2267(5) 0.3712(3) 0.0324(15) Uani 1 1 d . . .
C12 C 0.3057(4) 0.3670(4) 0.4506(2) 0.0284(13) Uani 1 1 d . . .
H12 H 0.2841 0.3113 0.4330 0.034 Uiso 1 1 calc R . .
C13 C 0.2833(4) 0.3798(5) 0.5009(2) 0.0307(14) Uani 1 1 d . . .
H13 H 0.2457 0.3347 0.5180 0.037 Uiso 1 1 calc R . .
C14 C 0.3162(4) 0.4597(5) 0.5269(3) 0.0372(16) Uani 1 1 d . . .
H14 H 0.3031 0.4693 0.5624 0.045 Uiso 1 1 calc R . .
C15 C 0.3685(4) 0.5255(5) 0.5006(2) 0.0291(14) Uani 1 1 d . . .
H15 H 0.3905 0.5815 0.5177 0.035 Uiso 1 1 calc R . .
C16 C 0.3885(3) 0.5094(4) 0.4491(2) 0.0214(12) Uani 1 1 d . . .
C17 C 0.4455(4) 0.5694(4) 0.4170(2) 0.0215(12) Uani 1 1 d . . .
C18 C 0.4875(4) 0.6583(4) 0.4247(2) 0.0279(13) Uani 1 1 d . . .
C19 C 0.5397(4) 0.6746(4) 0.3814(2) 0.0300(14) Uani 1 1 d . . .
H19 H 0.5760 0.7299 0.3753 0.036 Uiso 1 1 calc R . .
C20 C 0.5297(4) 0.5974(4) 0.3492(2) 0.0286(13) Uani 1 1 d . . .
C21 C 0.4782(5) 0.7272(5) 0.4679(3) 0.0394(17) Uani 1 1 d . . .
C22 C 0.5755(5) 0.5847(5) 0.2998(3) 0.0385(16) Uani 1 1 d . . .
C23 C 0.4415(4) 0.3975(4) 0.2762(2) 0.0212(12) Uani 1 1 d . . .
C24 C 0.4239(5) 0.4429(6) 0.1867(3) 0.0427(18) Uani 1 1 d . . .
H24A H 0.4545 0.5023 0.1746 0.051 Uiso 1 1 calc R . .
H24B H 0.4652 0.3875 0.1825 0.051 Uiso 1 1 calc R . .
C25 C 0.3450(6) 0.4267(6) 0.1560(3) 0.057(2) Uani 1 1 d . . .
H25A H 0.3138 0.3691 0.1688 0.086 Uiso 1 1 calc R . .
H25B H 0.3619 0.4166 0.1198 0.086 Uiso 1 1 calc R . .
H25C H 0.3059 0.4833 0.1585 0.086 Uiso 1 1 calc R . .
F1 F 0.3059(3) 0.1041(3) 0.44501(17) 0.0500(11) Uani 1 1 d . . .
F2 F 0.4161(3) 0.0277(3) 0.47812(15) 0.0447(10) Uani 1 1 d . . .
F3 F 0.3577(3) -0.0221(3) 0.40777(17) 0.0532(12) Uani 1 1 d . . .
F4 F 0.6750(3) 0.3045(4) 0.4005(2) 0.0738(16) Uani 1 1 d . . .
F5 F 0.6764(2) 0.2524(4) 0.32295(16) 0.0536(12) Uani 1 1 d . . .
F6 F 0.7214(2) 0.1637(3) 0.38460(17) 0.0560(12) Uani 1 1 d . . .
F7 F 0.5090(3) 0.6940(3) 0.51312(15) 0.0459(10) Uani 1 1 d . . .
F8 F 0.3940(3) 0.7527(3) 0.47661(17) 0.0496(11) Uani 1 1 d . . .
F9 F 0.5223(3) 0.8094(3) 0.45874(19) 0.0677(14) Uani 1 1 d . . .
F10 F 0.5244(3) 0.5983(3) 0.25784(16) 0.0570(12) Uani 1 1 d . . .
F11 F 0.6417(3) 0.6494(3) 0.29523(16) 0.0594(13) Uani 1 1 d . . .
F12 F 0.6126(3) 0.4975(3) 0.29355(19) 0.0616(13) Uani 1 1 d . . .

loop_
_atom_site_aniso_label
_atom_site_aniso_U_11
_atom_site_aniso_U_22
_atom_site_aniso_U_33
_atom_site_aniso_U_23
_atom_site_aniso_U_13
_atom_site_aniso_U_12
Pt 0.01797(11) 0.02021(11) 0.01831(12) 0.00083(9) 0.00037(9) 0.00119(9)
O1 0.039(3) 0.037(2) 0.027(2) 0.006(2) 0.007(2) 0.012(2)
O2 0.042(3) 0.037(2) 0.023(2) 0.0084(19) -0.003(2) 0.009(2)
N1 0.022(3) 0.021(2) 0.014(2) 0.0003(18) 0.0004(19) -0.0003(19)
N2 0.019(2) 0.028(2) 0.020(2) 0.006(2) -0.001(2) -0.0004(19)
N3 0.017(2) 0.025(2) 0.023(3) 0.000(2) 0.004(2) 0.0012(19)
N4 0.019(2) 0.021(2) 0.020(3) 0.0023(19) 0.000(2) 0.0010(19)
C1 0.024(3) 0.027(3) 0.030(3) -0.002(3) -0.006(3) 0.004(2)
C2 0.021(3) 0.044(4) 0.028(3) 0.005(3) -0.001(3) 0.000(3)
C3 0.022(3) 0.040(3) 0.029(4) 0.006(3) -0.004(3) -0.010(3)
C4 0.032(3) 0.026(3) 0.027(3) 0.000(3) -0.001(3) -0.004(3)
C5 0.022(3) 0.029(3) 0.017(3) -0.001(2) 0.002(2) 0.001(2)
C6 0.018(3) 0.021(3) 0.022(3) 0.003(2) 0.002(2) 0.000(2)
C7 0.024(3) 0.022(3) 0.023(3) -0.001(2) -0.005(3) -0.001(2)
C8 0.026(3) 0.028(3) 0.021(3) 0.003(2) -0.002(3) 0.005(2)
C9 0.020(3) 0.026(3) 0.020(3) -0.003(2) -0.004(2) 0.007(2)
C10 0.031(4) 0.034(3) 0.030(4) 0.007(3) -0.014(3) -0.007(3)
C11 0.025(3) 0.046(4) 0.026(4) 0.005(3) -0.001(3) 0.000(3)
C12 0.024(3) 0.030(3) 0.031(4) 0.002(3) 0.001(3) -0.003(3)
C13 0.031(3) 0.041(3) 0.020(3) 0.006(3) 0.005(3) -0.003(3)
C14 0.034(4) 0.056(4) 0.022(3) 0.000(3) 0.002(3) 0.011(3)
C15 0.031(3) 0.036(3) 0.021(3) -0.005(3) -0.005(3) 0.002(3)
C16 0.017(3) 0.025(3) 0.022(3) -0.001(2) -0.002(2) 0.006(2)
C17 0.018(3) 0.024(3) 0.023(3) 0.000(2) -0.004(2) 0.004(2)
C18 0.029(3) 0.027(3) 0.027(3) -0.003(3) -0.005(3) -0.001(3)
C19 0.032(3) 0.022(3) 0.036(4) 0.001(3) -0.003(3) -0.003(3)
C20 0.025(3) 0.031(3) 0.030(3) 0.005(3) 0.004(3) 0.003(2)
C21 0.042(4) 0.030(3) 0.045(5) -0.012(3) 0.005(3) 0.000(3)
C22 0.033(4) 0.043(4) 0.039(4) -0.002(3) 0.005(3) -0.015(3)
C23 0.023(3) 0.020(3) 0.021(3) 0.001(2) 0.005(2) -0.004(2)
C24 0.051(4) 0.056(4) 0.021(3) 0.009(3) 0.003(3) 0.013(4)
C25 0.054(5) 0.074(6) 0.044(5) 0.000(4) -0.014(4) -0.032(4)
F1 0.035(2) 0.062(3) 0.053(3) 0.026(2) 0.015(2) -0.001(2)
F2 0.043(2) 0.055(3) 0.036(2) 0.0248(19) -0.0100(18) -0.0128(19)
F3 0.063(3) 0.039(2) 0.058(3) 0.012(2) -0.014(2) -0.027(2)
F4 0.055(3) 0.084(3) 0.082(4) -0.044(3) 0.027(3) -0.041(3)
F5 0.027(2) 0.099(3) 0.035(2) 0.025(2) 0.0011(18) -0.012(2)
F6 0.021(2) 0.089(3) 0.058(3) 0.029(3) -0.0069(19) 0.008(2)
F7 0.045(2) 0.057(3) 0.036(2) -0.020(2) -0.0095(19) 0.007(2)
F8 0.045(2) 0.047(2) 0.057(3) -0.013(2) -0.001(2) 0.019(2)
F9 0.090(4) 0.039(2) 0.074(3) -0.024(2) 0.019(3) -0.023(2)
F10 0.057(3) 0.086(3) 0.027(2) 0.006(2) -0.001(2) -0.024(2)
F11 0.051(3) 0.084(3) 0.043(3) -0.011(2) 0.015(2) -0.045(3)
F12 0.056(3) 0.061(3) 0.068(3) -0.004(2) 0.034(2) 0.009(2)

loop_
_atom_type_symbol
_atom_type_description
_atom_type_scat_dispersion_real
_atom_type_scat_dispersion_imag
_atom_type_scat_source
C C 0.0033 0.0016 'International Tables Vol C Tables 4.2.6.8 and 6.1.1.4'
H H 0.0000 0.0000 'International Tables Vol C Tables 4.2.6.8 and 6.1.1.4'
N N 0.0061 0.0033 'International Tables Vol C Tables 4.2.6.8 and 6.1.1.4'
O O 0.0106 0.0060 'International Tables Vol C Tables 4.2.6.8 and 6.1.1.4'
F F 0.0171 0.0103 'International Tables Vol C Tables 4.2.6.8 and 6.1.1.4'
Pt Pt -1.7033 8.3905 'International Tables Vol C Tables 4.2.6.8 and 6.1.1.4'

loop_
_geom_angle_atom_site_label_1
_geom_angle_atom_site_label_2
_geom_angle_atom_site_label_3
_geom_angle
_geom_angle_site_symmetry_1
_geom_angle_site_symmetry_3
_geom_angle_publ_flag
C23 Pt N4 101.3(2) . . ?
C23 Pt N1 83.9(2) . . ?
N4 Pt N1 173.93(18) . . ?
C23 Pt N3 178.9(2) . . ?
N4 Pt N3 79.09(18) . . ?
N1 Pt N3 95.74(18) . . ?
C23 O2 C24 118.4(5) . . ?
C1 N1 C5 118.2(5) . . ?
C1 N1 Pt 116.8(4) . . ?
C5 N1 Pt 125.0(4) . . ?
C6 N2 C9 108.6(5) . . ?
C12 N3 C16 119.3(5) . . ?
C12 N3 Pt 125.8(4) . . ?
C16 N3 Pt 114.9(4) . . ?
C17 N4 C20 106.0(5) . . ?
C17 N4 Pt 114.3(4) . . ?
C20 N4 Pt 138.9(4) . . ?
N1 C1 C2 123.8(5) . . ?
C1 C2 C3 118.6(6) . . ?
C4 C3 C2 118.2(6) . . ?
C3 C4 C5 121.1(6) . . ?
N1 C5 C4 119.9(5) . . ?
N1 C5 C6 118.8(5) . . ?
C4 C5 C6 121.2(5) . . ?
N2 C6 C7 107.8(5) . . ?
N2 C6 C5 121.6(5) . . ?
C7 C6 C5 130.5(5) . . ?
C6 C7 C8 108.1(5) . . ?
C6 C7 C10 127.3(5) . . ?
C8 C7 C10 124.6(5) . . ?
C9 C8 C7 105.5(5) . . ?
C8 C9 N2 110.0(5) . . ?
C8 C9 C11 130.5(5) . . ?
N2 C9 C11 119.3(5) . . ?
F2 C10 F1 106.8(5) . . ?
F2 C10 F3 105.8(5) . . ?
F1 C10 F3 105.4(5) . . ?
F2 C10 C7 112.3(5) . . ?
F1 C10 C7 113.0(5) . . ?
F3 C10 C7 112.9(6) . . ?
F6 C11 F5 106.9(5) . . ?
F6 C11 F4 105.0(6) . . ?
F5 C11 F4 106.8(6) . . ?
F6 C11 C9 112.0(5) . . ?
F5 C11 C9 112.9(5) . . ?
F4 C11 C9 112.7(5) . . ?
N3 C12 C13 122.7(6) . . ?
C12 C13 C14 118.7(6) . . ?
C15 C14 C13 119.3(6) . . ?
C14 C15 C16 119.6(6) . . ?
N3 C16 C15 120.5(5) . . ?
N3 C16 C17 113.4(5) . . ?
C15 C16 C17 126.0(5) . . ?
N4 C17 C18 109.6(5) . . ?
N4 C17 C16 116.9(5) . . ?
C18 C17 C16 133.4(5) . . ?
C19 C18 C17 106.6(5) . . ?
C19 C18 C21 124.2(6) . . ?
C17 C18 C21 129.2(6) . . ?
C20 C19 C18 107.7(5) . . ?
C19 C20 N4 110.2(5) . . ?
C19 C20 C22 125.1(6) . . ?
N4 C20 C22 124.7(6) . . ?
F8 C21 F9 106.2(5) . . ?
F8 C21 F7 105.7(6) . . ?
F9 C21 F7 105.9(6) . . ?
F8 C21 C18 112.8(6) . . ?
F9 C21 C18 111.4(6) . . ?
F7 C21 C18 114.2(5) . . ?
F12 C22 F11 106.1(6) . . ?
F12 C22 F10 105.5(6) . . ?
F11 C22 F10 105.2(6) . . ?
F12 C22 C20 114.2(6) . . ?
F11 C22 C20 110.4(6) . . ?
F10 C22 C20 114.8(6) . . ?
O1 C23 O2 120.4(5) . . ?
O1 C23 Pt 124.8(4) . . ?
O2 C23 Pt 114.6(4) . . ?
C25 C24 O2 110.2(6) . . ?

loop_
_geom_bond_atom_site_label_1
_geom_bond_atom_site_label_2
_geom_bond_distance
_geom_bond_site_symmetry_2
_geom_bond_publ_flag
Pt C23 1.976(6) . ?
Pt N4 2.013(5) . ?
Pt N1 2.037(4) . ?
Pt N3 2.092(5) . ?
O1 C23 1.214(7) . ?
O2 C23 1.339(7) . ?
O2 C24 1.467(8) . ?
N1 C1 1.342(7) . ?
N1 C5 1.362(7) . ?
N2 C6 1.352(7) . ?
N2 C9 1.366(7) . ?
N3 C12 1.347(7) . ?
N3 C16 1.348(7) . ?
N4 C17 1.369(7) . ?
N4 C20 1.382(7) . ?
C1 C2 1.365(8) . ?
C2 C3 1.381(9) . ?
C3 C4 1.376(8) . ?
C4 C5 1.384(8) . ?
C5 C6 1.477(8) . ?
C6 C7 1.383(8) . ?
C7 C8 1.413(8) . ?
C7 C10 1.464(9) . ?
C8 C9 1.365(8) . ?
C9 C11 1.481(8) . ?
C10 F2 1.331(7) . ?
C10 F1 1.339(7) . ?
C10 F3 1.345(7) . ?
C11 F6 1.319(7) . ?
C11 F5 1.320(7) . ?
C11 F4 1.333(8) . ?
C12 C13 1.357(8) . ?
C13 C14 1.381(9) . ?
C14 C15 1.380(9) . ?
C15 C16 1.384(8) . ?
C16 C17 1.452(8) . ?
C17 C18 1.394(8) . ?
C18 C19 1.386(9) . ?
C18 C21 1.474(9) . ?
C19 C20 1.360(8) . ?
C20 C22 1.464(9) . ?
C21 F8 1.335(8) . ?
C21 F9 1.335(8) . ?
C21 F7 1.339(8) . ?
C22 F12 1.335(8) . ?
C22 F11 1.342(7) . ?
C22 F10 1.344(8) . ?
C24 C25 1.447(10) . ?
